data_4086641
loop_
_publ_author_name
'Morosaki, Tomohito'
'Suzuki, Tsubasa'
'Fujii, Takayoshi'

_publ_section_title
;
 Syntheses and Structural Characterization of Mono-, Di-, and Tetranuclear
 Silver Carbone Complexes
;
_journal_issue 16
_journal_name_full Organometallics
_journal_page_first 2715
_journal_paper_doi 10.1021/acs.organomet.6b00452
_journal_volume 35
_journal_year 2016
_chemical_compound_source 'acetone, diethyl ether'
_chemical_formula_sum 'C28 H23 Ag2 F6 N O6 S4'
_chemical_formula_weight 927.45
_chemical_melting_point 378.5(5)
_chemical_name_systematic
;
 ?
;
_space_group_IT_number 15
_symmetry_cell_setting monoclinic
_symmetry_space_group_name_Hall '-C 2yc'
_symmetry_space_group_name_H-M 'C 1 2/c 1'
_atom_sites_solution_hydrogens geom
_atom_sites_solution_primary direct
_atom_sites_solution_secondary difmap
_audit_creation_method SHELXL-97
_cell_angle_alpha 90.00
_cell_angle_beta 116.234(7)
_cell_angle_gamma 90.00
_cell_formula_units_Z 8
_cell_length_a 23.188(3)
_cell_length_b 18.185(4)
_cell_length_c 17.046(4)
_cell_measurement_reflns_used 27757
_cell_measurement_temperature 173(2)
_cell_measurement_theta_max 28.52
_cell_measurement_theta_min 2.98
_cell_volume 6447(2)
_computing_cell_refinement PROCESS-AUTO
_computing_data_collection PROCESS-AUTO
_computing_molecular_graphics 'Yadokari-XG 2009 (Wakita Nemoto et al., 2009)'
_computing_publication_material 'Yadokari-XG 2009 (Wakita,Nemoto et al., 2009)'
_computing_structure_refinement 'SHELXL-97 (Sheldrick, 1997)'
_computing_structure_solution 'SHELXS-97 (Sheldrick, 1990)'
_diffrn_ambient_temperature 173(2)
_diffrn_detector_area_resol_mean 10.0
_diffrn_measured_fraction_theta_full 0.993
_diffrn_measured_fraction_theta_max 0.993
_diffrn_measurement_device_type 'Rigaku RAXIS-RAPID'
_diffrn_measurement_method \w
_diffrn_radiation_monochromator 'Graphite Monochromator'
_diffrn_radiation_source 'fine-focus sealed tube'
_diffrn_radiation_type 'Mo K\a'
_diffrn_radiation_wavelength 0.71075
_diffrn_reflns_av_R_equivalents 0.0823
_diffrn_reflns_av_sigmaI/netI 0.0712
_diffrn_reflns_limit_h_max 30
_diffrn_reflns_limit_h_min -24
_diffrn_reflns_limit_k_max 23
_diffrn_reflns_limit_k_min -23
_diffrn_reflns_limit_l_max 21
_diffrn_reflns_limit_l_min -22
_diffrn_reflns_number 30428
_diffrn_reflns_theta_full 27.48
_diffrn_reflns_theta_max 27.48
_diffrn_reflns_theta_min 2.98
_exptl_absorpt_coefficient_mu 1.552
_exptl_absorpt_correction_T_max 1.0000
_exptl_absorpt_correction_T_min 0.5781
_exptl_absorpt_correction_type multi-scan
_exptl_absorpt_process_details
;
 Higashi, T. (1995). Program for Absorption Correction.
 Rigaku Corporation, Tokyo, Japan
;
_exptl_crystal_colour colorless
_exptl_crystal_density_diffrn 1.911
_exptl_crystal_density_method 'not measured'
_exptl_crystal_description block
_exptl_crystal_F_000 3664
_exptl_crystal_size_max 0.16
_exptl_crystal_size_mid 0.10
_exptl_crystal_size_min 0.07
_refine_diff_density_max 1.090
_refine_diff_density_min -0.916
_refine_diff_density_rms 0.173
_refine_ls_extinction_method none
_refine_ls_goodness_of_fit_ref 1.056
_refine_ls_hydrogen_treatment mixed
_refine_ls_matrix_type full
_refine_ls_number_parameters 425
_refine_ls_number_reflns 7338
_refine_ls_number_restraints 0
_refine_ls_restrained_S_all 1.056
_refine_ls_R_factor_all 0.0693
_refine_ls_R_factor_gt 0.0480
_refine_ls_shift/su_max 0.001
_refine_ls_shift/su_mean 0.000
_refine_ls_structure_factor_coef Fsqd
_refine_ls_weighting_details 'calc w=1/[\s^2^(Fo^2^)+(0.0740P)^2^+14.7871P] where P=(Fo^2^+2Fc^2^)/3'
_refine_ls_weighting_scheme calc
_refine_ls_wR_factor_gt 0.1141
_refine_ls_wR_factor_ref 0.1407
_reflns_number_gt 5655
_reflns_number_total 7338
_reflns_threshold_expression >2sigma(I)
_cod_data_source_file om6b00452_si_002.cif
_cod_data_source_block 3b
_cod_depositor_comments
;
The following automatic conversions were performed:

'_chemical_melting_point' value '378-379' was changed to '378.5(5)' -
the average value was taken and precision was estimated.

Automatic conversion script
Id: cif_fix_values 4268 2015-11-12 08:31:59Z antanas 

 Adding full bibliography for 4086637--4086642.cif.
;
_cod_original_sg_symbol_H-M 'C 2/c'
_cod_database_code 4086641

loop_
_symmetry_equiv_pos_as_xyz
'x, y, z'
'-x, y, -z+1/2'
'x+1/2, y+1/2, z'
'-x+1/2, y+1/2, -z+1/2'
'-x, -y, -z'
'x, -y, z-1/2'
'-x+1/2, -y+1/2, -z'
'x+1/2, -y+1/2, z-1/2'

loop_
_atom_site_label
_atom_site_type_symbol
_atom_site_fract_x
_atom_site_fract_y
_atom_site_fract_z
_atom_site_U_iso_or_equiv
_atom_site_adp_type
_atom_site_occupancy
_atom_site_symmetry_multiplicity
_atom_site_calc_flag
_atom_site_refinement_flags
Ag1 Ag 0.790877(17) 0.20722(2) 0.07357(2) 0.01904(12) Uani 1 1 d .
Ag2 Ag 0.73208(2) 0.32490(2) 0.12402(2) 0.02345(12) Uani 1 1 d .
S1 S 0.78886(6) 0.35396(7) -0.18088(7) 0.0165(2) Uani 1 1 d .
S2 S 0.86738(6) 0.30324(7) -0.01352(7) 0.0157(2) Uani 1 1 d .
S3 S 0.63730(7) 0.44524(7) -0.02946(8) 0.0233(3) Uani 1 1 d .
S4 S 0.85719(7) 0.40729(8) 0.29880(9) 0.0289(3) Uani 1 1 d .
F1 F 0.59047(19) 0.5620(2) -0.1266(2) 0.0460(10) Uani 1 1 d .
F2 F 0.6929(2) 0.5638(2) -0.0502(3) 0.0555(11) Uani 1 1 d .
C41 C 0.7930(2) 0.2919(3) -0.1005(3) 0.0180(10) Uani 1 1 d .
O5 O 0.6510(2) 0.4146(2) -0.0964(3) 0.0411(11) Uani 1 1 d .
N1 N 0.87441(19) 0.2435(2) 0.0561(3) 0.0188(9) Uani 1 1 d .
C2 C 0.6583(3) 0.3307(4) -0.2743(3) 0.0327(13) Uani 1 1 d .
H1 H 0.6675 0.2795 -0.2686 0.039 Uiso 1 1 calc R
C39 C 0.9281(2) 0.2905(3) -0.0506(3) 0.0200(10) Uani 1 1 d .
C3 C 0.8272(3) 0.2373(3) -0.2528(3) 0.0243(11) Uani 1 1 d .
H2 H 0.8368 0.2106 -0.2006 0.029 Uiso 1 1 calc R
O6 O 0.7906(2) 0.4021(3) 0.2350(2) 0.0396(11) Uani 1 1 d .
C5 C 0.8002(2) 0.3066(3) -0.2659(3) 0.0185(10) Uani 1 1 d .
C38 C 0.8437(3) 0.4906(3) 0.0900(3) 0.0293(12) Uani 1 1 d .
H3 H 0.8092 0.5164 0.0932 0.035 Uiso 1 1 calc R
C40 C 0.9426(3) 0.3464(3) -0.0951(3) 0.0243(11) Uani 1 1 d .
H4 H 0.9264 0.3948 -0.0978 0.029 Uiso 1 1 calc R
O7 O 0.5748(2) 0.4324(3) -0.0365(3) 0.0498(13) Uani 1 1 d .
O2 O 0.8994(3) 0.3532(3) 0.2905(3) 0.0516(13) Uani 1 1 d .
C7 C 0.8399(3) 0.2077(3) -0.3195(4) 0.0343(14) Uani 1 1 d .
H5 H 0.8582 0.1600 -0.3124 0.041 Uiso 1 1 calc R
C8 C 0.8829(3) 0.3927(3) 0.0340(3) 0.0208(10) Uani 1 1 d .
F6 F 0.6309(3) 0.5831(2) 0.0114(3) 0.0617(13) Uani 1 1 d .
F7 F 0.8113(2) 0.4222(3) 0.4126(3) 0.0644(13) Uani 1 1 d .
O8 O 0.8809(3) 0.4803(3) 0.3160(3) 0.0506(13) Uani 1 1 d .
C11 C 0.7066(2) 0.3809(3) -0.2382(3) 0.0214(11) Uani 1 1 d .
F8 F 0.8330(3) 0.3107(3) 0.3948(3) 0.0751(15) Uani 1 1 d .
O9 O 0.6890(2) 0.4372(2) 0.0574(2) 0.0394(11) Uani 1 1 d .
C14 C 0.7986(3) 0.3149(4) -0.4068(4) 0.0360(15) Uani 1 1 d .
H6 H 0.7887 0.3411 -0.4593 0.043 Uiso 1 1 calc R
C16 C 0.8263(3) 0.2462(4) -0.3948(3) 0.0302(13) Uani 1 1 d .
H7 H 0.8361 0.2255 -0.4387 0.036 Uiso 1 1 calc R
C17 C 0.9342(2) 0.2468(3) 0.1398(3) 0.0254(11) Uani 1 1 d .
H21 H 0.9708 0.2577 0.1276 0.038 Uiso 1 1 calc R
H22 H 0.9410 0.1994 0.1699 0.038 Uiso 1 1 calc R
H23 H 0.9301 0.2855 0.1770 0.038 Uiso 1 1 calc R
C18 C 0.7852(3) 0.3457(3) -0.3427(3) 0.0290(12) Uani 1 1 d .
H8 H 0.7660 0.3930 -0.3509 0.035 Uiso 1 1 calc R
C19 C 0.9453(3) 0.4166(3) 0.0813(3) 0.0269(12) Uani 1 1 d .
H9 H 0.9801 0.3907 0.0790 0.032 Uiso 1 1 calc R
C20 C 0.9063(3) 0.5156(3) 0.1369(3) 0.0297(13) Uani 1 1 d .
H10 H 0.9145 0.5582 0.1725 0.036 Uiso 1 1 calc R
C21 C 0.9562(3) 0.4793(3) 0.1322(3) 0.0304(13) Uani 1 1 d .
H11 H 0.9988 0.4972 0.1641 0.036 Uiso 1 1 calc R
C22 C 0.6379(3) 0.5438(3) -0.0493(4) 0.0322(13) Uani 1 1 d .
C23 C 0.9528(3) 0.2201(3) -0.0433(3) 0.0237(11) Uani 1 1 d .
H12 H 0.9428 0.1830 -0.0119 0.028 Uiso 1 1 calc R
C24 C 0.8314(2) 0.4291(3) 0.0392(3) 0.0218(11) Uani 1 1 d .
H13 H 0.7887 0.4112 0.0079 0.026 Uiso 1 1 calc R
C26 C 0.6336(3) 0.4801(4) -0.2962(4) 0.0489(19) Uani 1 1 d .
H14 H 0.6254 0.5313 -0.3055 0.059 Uiso 1 1 calc R
F9 F 0.9084(3) 0.3870(4) 0.4666(3) 0.0909(19) Uani 1 1 d .
C28 C 0.9811(3) 0.3291(4) -0.1351(4) 0.0321(14) Uani 1 1 d .
H15 H 0.9909 0.3658 -0.1670 0.039 Uiso 1 1 calc R
C29 C 0.9922(3) 0.2050(4) -0.0827(4) 0.0374(15) Uani 1 1 d .
H16 H 1.0101 0.1572 -0.0777 0.045 Uiso 1 1 calc R
C30 C 0.6956(3) 0.4559(3) -0.2490(3) 0.0301(13) Uani 1 1 d .
H17 H 0.7301 0.4899 -0.2243 0.036 Uiso 1 1 calc R
C31 C 1.0059(3) 0.2586(4) -0.1294(4) 0.0370(15) Uani 1 1 d .
H18 H 1.0321 0.2474 -0.1576 0.044 Uiso 1 1 calc R
C33 C 0.5956(3) 0.3555(5) -0.3195(4) 0.050(2) Uani 1 1 d .
H19 H 0.5612 0.3213 -0.3431 0.060 Uiso 1 1 calc R
C34 C 0.8520(3) 0.3804(4) 0.3982(4) 0.0436(17) Uani 1 1 d .
C35 C 0.5832(4) 0.4313(6) -0.3304(5) 0.060(2) Uani 1 1 d .
H20 H 0.5403 0.4487 -0.3610 0.072 Uiso 1 1 calc R

loop_
_atom_site_aniso_label
_atom_site_aniso_U_11
_atom_site_aniso_U_22
_atom_site_aniso_U_33
_atom_site_aniso_U_23
_atom_site_aniso_U_13
_atom_site_aniso_U_12
Ag1 0.0160(2) 0.0229(2) 0.0194(2) 0.00271(14) 0.00891(15) 0.00099(15)
Ag2 0.0269(2) 0.0172(2) 0.0265(2) -0.00250(15) 0.01206(17) -0.00230(16)
S1 0.0174(6) 0.0164(6) 0.0160(5) 0.0004(4) 0.0077(4) -0.0010(5)
S2 0.0138(6) 0.0173(6) 0.0166(6) -0.0006(4) 0.0074(4) -0.0006(5)
S3 0.0241(7) 0.0207(6) 0.0250(6) 0.0049(5) 0.0106(5) 0.0057(5)
S4 0.0299(8) 0.0315(8) 0.0241(7) -0.0079(5) 0.0107(6) -0.0026(6)
F1 0.047(2) 0.039(2) 0.043(2) 0.0195(17) 0.0113(17) 0.0136(18)
F2 0.049(3) 0.035(2) 0.081(3) 0.019(2) 0.027(2) -0.0038(19)
C41 0.017(2) 0.020(2) 0.017(2) 0.0028(18) 0.0077(19) 0.002(2)
O5 0.069(3) 0.030(2) 0.032(2) 0.0055(18) 0.030(2) 0.016(2)
N1 0.0118(19) 0.021(2) 0.023(2) 0.0036(17) 0.0075(16) 0.0013(17)
C2 0.033(3) 0.039(3) 0.025(3) 0.002(2) 0.011(2) -0.006(3)
C39 0.016(2) 0.025(3) 0.022(2) -0.003(2) 0.0110(19) -0.004(2)
C3 0.025(3) 0.025(3) 0.023(3) -0.001(2) 0.011(2) 0.005(2)
O6 0.035(2) 0.045(3) 0.025(2) -0.0115(18) 0.0004(17) 0.000(2)
C5 0.016(2) 0.021(3) 0.022(2) -0.0038(19) 0.0109(19) -0.005(2)
C38 0.037(3) 0.025(3) 0.029(3) 0.002(2) 0.017(2) 0.006(3)
C40 0.021(3) 0.031(3) 0.022(3) -0.005(2) 0.012(2) -0.005(2)
O7 0.031(2) 0.045(3) 0.074(3) 0.027(3) 0.024(2) 0.010(2)
O2 0.055(3) 0.049(3) 0.060(3) -0.009(2) 0.034(3) 0.007(3)
C7 0.043(4) 0.031(3) 0.026(3) -0.006(2) 0.013(3) 0.004(3)
C8 0.025(3) 0.019(3) 0.018(2) -0.0009(19) 0.009(2) 0.005(2)
F6 0.109(4) 0.027(2) 0.052(2) -0.0028(18) 0.038(3) 0.019(2)
F7 0.078(3) 0.085(4) 0.046(2) -0.002(2) 0.042(2) 0.019(3)
O8 0.058(3) 0.041(3) 0.057(3) -0.018(2) 0.030(2) -0.022(2)
C11 0.016(2) 0.031(3) 0.017(2) 0.005(2) 0.0085(19) 0.007(2)
F8 0.118(5) 0.061(3) 0.071(3) 0.013(3) 0.063(3) 0.002(3)
O9 0.050(3) 0.027(2) 0.023(2) 0.0026(17) 0.0002(18) 0.012(2)
C14 0.051(4) 0.040(4) 0.023(3) 0.001(2) 0.023(3) -0.004(3)
C16 0.027(3) 0.049(4) 0.016(3) -0.008(2) 0.011(2) 0.001(3)
C17 0.017(3) 0.034(3) 0.020(3) 0.003(2) 0.003(2) 0.000(2)
C18 0.035(3) 0.031(3) 0.026(3) 0.003(2) 0.018(2) 0.004(3)
C19 0.017(3) 0.025(3) 0.030(3) -0.004(2) 0.004(2) 0.001(2)
C20 0.030(3) 0.026(3) 0.027(3) -0.011(2) 0.007(2) -0.003(2)
C21 0.026(3) 0.033(3) 0.026(3) -0.010(2) 0.006(2) -0.008(3)
C22 0.034(3) 0.026(3) 0.035(3) 0.004(2) 0.015(3) 0.002(3)
C23 0.020(3) 0.027(3) 0.022(3) -0.001(2) 0.008(2) 0.002(2)
C24 0.016(2) 0.020(3) 0.027(3) -0.002(2) 0.008(2) -0.001(2)
C26 0.041(4) 0.056(5) 0.041(4) 0.017(3) 0.011(3) 0.030(4)
F9 0.066(3) 0.148(6) 0.028(2) -0.002(3) -0.007(2) 0.015(3)
C28 0.021(3) 0.051(4) 0.026(3) -0.001(3) 0.012(2) -0.010(3)
C29 0.034(3) 0.042(4) 0.040(3) -0.003(3) 0.021(3) 0.013(3)
C30 0.035(3) 0.028(3) 0.025(3) 0.004(2) 0.011(2) 0.006(3)
C31 0.023(3) 0.053(4) 0.042(3) -0.004(3) 0.022(3) -0.001(3)
C33 0.019(3) 0.098(7) 0.022(3) 0.005(3) -0.001(2) -0.011(4)
C34 0.042(4) 0.059(5) 0.029(3) -0.005(3) 0.015(3) 0.006(3)
C35 0.034(4) 0.102(7) 0.042(4) 0.019(4) 0.016(3) 0.025(5)

loop_
_atom_type_symbol
_atom_type_description
_atom_type_scat_dispersion_real
_atom_type_scat_dispersion_imag
_atom_type_scat_source
C C 0.0033 0.0016 'International Tables Vol C Tables 4.2.6.8 and 6.1.1.4'
H H 0.0000 0.0000 'International Tables Vol C Tables 4.2.6.8 and 6.1.1.4'
N N 0.0061 0.0033 'International Tables Vol C Tables 4.2.6.8 and 6.1.1.4'
O O 0.0106 0.0060 'International Tables Vol C Tables 4.2.6.8 and 6.1.1.4'
F F 0.0171 0.0103 'International Tables Vol C Tables 4.2.6.8 and 6.1.1.4'
S S 0.1246 0.1234 'International Tables Vol C Tables 4.2.6.8 and 6.1.1.4'
Ag Ag -0.8971 1.1015 'International Tables Vol C Tables 4.2.6.8 and 6.1.1.4'

loop_
_geom_angle_atom_site_label_1
_geom_angle_atom_site_label_2
_geom_angle_atom_site_label_3
_geom_angle
_geom_angle_site_symmetry_1
_geom_angle_site_symmetry_3
N1 Ag1 C41 161.69(17) . 7_655
N1 Ag1 O5 80.89(16) . 7_655
C41 Ag1 O5 115.87(17) 7_655 7_655
N1 Ag1 Ag1 90.02(11) . 7_655
C41 Ag1 Ag1 82.72(12) 7_655 7_655
O5 Ag1 Ag1 135.70(9) 7_655 7_655
N1 Ag1 Ag2 112.51(11) . .
C41 Ag1 Ag2 49.19(13) 7_655 .
O5 Ag1 Ag2 153.96(9) 7_655 .
Ag1 Ag1 Ag2 68.68(2) 7_655 .
N1 Ag1 Ag2 70.11(11) . 7_655
C41 Ag1 Ag2 117.99(12) 7_655 7_655
O5 Ag1 Ag2 80.39(9) 7_655 7_655
Ag1 Ag1 Ag2 55.949(19) 7_655 7_655
Ag2 Ag1 Ag2 124.628(15) . 7_655
C41 Ag2 O6 140.06(17) 7_655 .
C41 Ag2 O9 137.44(16) 7_655 .
O6 Ag2 O9 80.41(15) . .
C41 Ag2 Ag1 49.07(13) 7_655 .
O6 Ag2 Ag1 121.66(12) . .
O9 Ag2 Ag1 131.67(11) . .
C41 Ag2 Ag1 74.07(12) 7_655 7_655
O6 Ag2 Ag1 138.33(12) . 7_655
O9 Ag2 Ag1 79.20(10) . 7_655
Ag1 Ag2 Ag1 55.371(15) . 7_655
C41 S1 C11 106.4(2) . .
C41 S1 C5 110.2(2) . .
C11 S1 C5 101.0(2) . .
N1 S2 C41 107.5(2) . .
N1 S2 C8 110.9(2) . .
C41 S2 C8 115.2(2) . .
N1 S2 C39 110.1(2) . .
C41 S2 C39 108.9(2) . .
C8 S2 C39 104.3(2) . .
O7 S3 O5 116.6(3) . .
O7 S3 O9 115.1(3) . .
O5 S3 O9 113.8(3) . .
O7 S3 C22 103.7(3) . .
O5 S3 C22 102.3(3) . .
O9 S3 C22 102.6(3) . .
O8 S4 O2 116.3(3) . .
O8 S4 O6 113.8(3) . .
O2 S4 O6 115.3(3) . .
O8 S4 C34 103.8(3) . .
O2 S4 C34 103.6(3) . .
O6 S4 C34 101.3(3) . .
S2 C41 S1 106.6(3) . .
S2 C41 Ag1 117.6(2) . 7_655
S1 C41 Ag1 114.5(2) . 7_655
S2 C41 Ag2 111.0(2) . 7_655
S1 C41 Ag2 124.4(3) . 7_655
Ag1 C41 Ag2 81.74(17) 7_655 7_655
S3 O5 Ag1 120.6(2) . 7_655
C17 N1 S2 116.1(3) . .
C17 N1 Ag1 112.8(3) . .
S2 N1 Ag1 120.7(2) . .
C11 C2 C33 118.9(7) . .
C11 C2 H1 120.5 . .
C33 C2 H1 120.5 . .
C23 C39 C40 122.2(5) . .
C23 C39 S2 116.4(4) . .
C40 C39 S2 120.8(4) . .
C5 C3 C7 117.5(5) . .
C5 C3 H2 121.2 . .
C7 C3 H2 121.2 . .
S4 O6 Ag2 135.7(3) . .
C3 C5 C18 121.7(5) . .
C3 C5 S1 121.6(4) . .
C18 C5 S1 116.6(4) . .
C24 C38 C20 120.4(5) . .
C24 C38 H3 119.8 . .
C20 C38 H3 119.8 . .
C28 C40 C39 117.8(6) . .
C28 C40 H4 121.1 . .
C39 C40 H4 121.1 . .
C16 C7 C3 121.4(6) . .
C16 C7 H5 119.3 . .
C3 C7 H5 119.3 . .
C19 C8 C24 121.2(5) . .
C19 C8 S2 120.1(4) . .
C24 C8 S2 117.0(4) . .
C2 C11 C30 122.2(5) . .
C2 C11 S1 122.0(5) . .
C30 C11 S1 115.7(4) . .
S3 O9 Ag2 124.7(2) . .
C16 C14 C18 120.3(5) . .
C16 C14 H6 119.9 . .
C18 C14 H6 119.9 . .
C7 C16 C14 120.0(5) . .
C7 C16 H7 120.0 . .
C14 C16 H7 120.0 . .
N1 C17 H21 109.5 . .
N1 C17 H22 109.5 . .
H21 C17 H22 109.5 . .
N1 C17 H23 109.5 . .
H21 C17 H23 109.5 . .
H22 C17 H23 109.5 . .
C14 C18 C5 119.1(6) . .
C14 C18 H8 120.4 . .
C5 C18 H8 120.4 . .
C8 C19 C21 118.6(5) . .
C8 C19 H9 120.7 . .
C21 C19 H9 120.7 . .
C21 C20 C38 120.3(5) . .
C21 C20 H10 119.9 . .
C38 C20 H10 119.9 . .
C20 C21 C19 120.7(5) . .
C20 C21 H11 119.7 . .
C19 C21 H11 119.7 . .
F6 C22 F1 107.9(5) . .
F6 C22 F2 108.0(5) . .
F1 C22 F2 107.2(5) . .
F6 C22 S3 111.9(4) . .
F1 C22 S3 110.9(4) . .
F2 C22 S3 110.8(4) . .
C29 C23 C39 118.4(5) . .
C29 C23 H12 120.8 . .
C39 C23 H12 120.8 . .
C38 C24 C8 118.8(5) . .
C38 C24 H13 120.6 . .
C8 C24 H13 120.6 . .
C30 C26 C35 121.0(7) . .
C30 C26 H14 119.5 . .
C35 C26 H14 119.5 . .
C40 C28 C31 120.9(6) . .
C40 C28 H15 119.5 . .
C31 C28 H15 119.5 . .
C23 C29 C31 120.7(6) . .
C23 C29 H16 119.7 . .
C31 C29 H16 119.7 . .
C26 C30 C11 118.5(6) . .
C26 C30 H17 120.7 . .
C11 C30 H17 120.7 . .
C29 C31 C28 119.9(6) . .
C29 C31 H18 120.0 . .
C28 C31 H18 120.0 . .
C2 C33 C35 119.8(7) . .
C2 C33 H19 120.1 . .
C35 C33 H19 120.1 . .
F9 C34 F7 107.2(6) . .
F9 C34 F8 107.7(7) . .
F7 C34 F8 107.8(6) . .
F9 C34 S4 110.6(5) . .
F7 C34 S4 111.5(5) . .
F8 C34 S4 111.9(5) . .
C26 C35 C33 119.4(6) . .
C26 C35 H20 120.3 . .
C33 C35 H20 120.3 . .

loop_
_geom_bond_atom_site_label_1
_geom_bond_atom_site_label_2
_geom_bond_distance
_geom_bond_site_symmetry_2
Ag1 N1 2.187(4) .
Ag1 C41 2.188(5) 7_655
Ag1 O5 2.533(4) 7_655
Ag1 Ag1 2.8463(9) 7_655
Ag1 Ag2 2.8660(7) .
Ag1 Ag2 3.2224(10) 7_655
Ag2 C41 2.192(5) 7_655
Ag2 O6 2.263(4) .
Ag2 O9 2.336(4) .
Ag2 Ag1 3.2223(10) 7_655
S1 C41 1.744(5) .
S1 C11 1.784(5) .
S1 C5 1.802(5) .
S2 N1 1.564(4) .
S2 C41 1.718(5) .
S2 C8 1.782(5) .
S2 C39 1.794(5) .
S3 O7 1.420(5) .
S3 O5 1.426(4) .
S3 O9 1.443(4) .
S3 C22 1.825(6) .
S4 O8 1.417(5) .
S4 O2 1.437(5) .
S4 O6 1.446(4) .
S4 C34 1.818(7) .
F1 C22 1.331(7) .
F2 C22 1.333(7) .
C41 Ag1 2.188(5) 7_655
C41 Ag2 2.192(5) 7_655
O5 Ag1 2.533(4) 7_655
N1 C17 1.486(6) .
C2 C11 1.363(8) .
C2 C33 1.385(9) .
C2 H1 0.9500 .
C39 C23 1.386(7) .
C39 C40 1.396(7) .
C3 C5 1.380(7) .
C3 C7 1.401(8) .
C3 H2 0.9500 .
C5 C18 1.391(7) .
C38 C24 1.366(7) .
C38 C20 1.389(8) .
C38 H3 0.9500 .
C40 C28 1.380(8) .
C40 H4 0.9500 .
C7 C16 1.370(8) .
C7 H5 0.9500 .
C8 C19 1.380(7) .
C8 C24 1.400(7) .
F6 C22 1.323(7) .
F7 C34 1.317(8) .
C11 C30 1.386(8) .
F8 C34 1.334(9) .
C14 C16 1.378(9) .
C14 C18 1.380(8) .
C14 H6 0.9500 .
C16 H7 0.9500 .
C17 H21 0.9800 .
C17 H22 0.9800 .
C17 H23 0.9800 .
C18 H8 0.9500 .
C19 C21 1.386(8) .
C19 H9 0.9500 .
C20 C21 1.366(8) .
C20 H10 0.9500 .
C21 H11 0.9500 .
C23 C29 1.381(8) .
C23 H12 0.9500 .
C24 H13 0.9500 .
C26 C30 1.371(8) .
C26 C35 1.377(12) .
C26 H14 0.9500 .
F9 C34 1.317(8) .
C28 C31 1.389(9) .
C28 H15 0.9500 .
C29 C31 1.383(9) .
C29 H16 0.9500 .
C30 H17 0.9500 .
C31 H18 0.9500 .
C33 C35 1.403(12) .
C33 H19 0.9500 .
C35 H20 0.9500 .

loop_
_geom_torsion_atom_site_label_1
_geom_torsion_atom_site_label_2
_geom_torsion_atom_site_label_3
_geom_torsion_atom_site_label_4
_geom_torsion
_geom_torsion_site_symmetry_1
_geom_torsion_site_symmetry_4
N1 Ag1 Ag2 C41 179.76(19) . 7_655
O5 Ag1 Ag2 C41 -63.0(3) 7_655 7_655
Ag1 Ag1 Ag2 C41 99.05(16) 7_655 7_655
Ag2 Ag1 Ag2 C41 99.05(16) 7_655 7_655
N1 Ag1 Ag2 O6 -49.12(18) . .
C41 Ag1 Ag2 O6 131.1(2) 7_655 .
O5 Ag1 Ag2 O6 68.1(3) 7_655 .
Ag1 Ag1 Ag2 O6 -129.84(14) 7_655 .
Ag2 Ag1 Ag2 O6 -129.84(14) 7_655 .
N1 Ag1 Ag2 O9 57.53(19) . .
C41 Ag1 Ag2 O9 -122.2(2) 7_655 .
O5 Ag1 Ag2 O9 174.8(3) 7_655 .
Ag1 Ag1 Ag2 O9 -23.18(15) 7_655 .
Ag2 Ag1 Ag2 O9 -23.18(15) 7_655 .
N1 Ag1 Ag2 Ag1 80.71(11) . 7_655
C41 Ag1 Ag2 Ag1 -99.05(16) 7_655 7_655
O5 Ag1 Ag2 Ag1 -162.0(3) 7_655 7_655
Ag2 Ag1 Ag2 Ag1 -0.001(2) 7_655 7_655
N1 S2 C41 S1 -175.3(2) . .
C8 S2 C41 S1 60.6(3) . .
C39 S2 C41 S1 -56.1(3) . .
N1 S2 C41 Ag1 54.6(3) . 7_655
C8 S2 C41 Ag1 -69.5(3) . 7_655
C39 S2 C41 Ag1 173.8(3) . 7_655
N1 S2 C41 Ag2 -37.0(3) . 7_655
C8 S2 C41 Ag2 -161.1(2) . 7_655
C39 S2 C41 Ag2 82.2(3) . 7_655
C11 S1 C41 S2 -148.1(3) . .
C5 S1 C41 S2 103.2(3) . .
C11 S1 C41 Ag1 -16.2(3) . 7_655
C5 S1 C41 Ag1 -124.9(3) . 7_655
C11 S1 C41 Ag2 80.7(3) . 7_655
C5 S1 C41 Ag2 -28.0(4) . 7_655
O7 S3 O5 Ag1 -97.1(3) . 7_655
O9 S3 O5 Ag1 40.7(4) . 7_655
C22 S3 O5 Ag1 150.6(3) . 7_655
C41 S2 N1 C17 -176.2(4) . .
C8 S2 N1 C17 -49.5(4) . .
C39 S2 N1 C17 65.3(4) . .
C41 S2 N1 Ag1 -33.6(3) . .
C8 S2 N1 Ag1 93.1(3) . .
C39 S2 N1 Ag1 -152.0(2) . .
C41 Ag1 N1 C17 83.7(6) 7_655 .
O5 Ag1 N1 C17 -73.5(3) 7_655 .
Ag1 Ag1 N1 C17 150.0(3) 7_655 .
Ag2 Ag1 N1 C17 83.2(3) . .
Ag2 Ag1 N1 C17 -156.5(4) 7_655 .
C41 Ag1 N1 S2 -60.0(6) 7_655 .
O5 Ag1 N1 S2 142.7(3) 7_655 .
Ag1 Ag1 N1 S2 6.3(3) 7_655 .
Ag2 Ag1 N1 S2 -60.6(3) . .
Ag2 Ag1 N1 S2 59.7(2) 7_655 .
N1 S2 C39 C23 24.9(5) . .
C41 S2 C39 C23 -92.6(4) . .
C8 S2 C39 C23 143.9(4) . .
N1 S2 C39 C40 -163.6(4) . .
C41 S2 C39 C40 78.8(5) . .
C8 S2 C39 C40 -44.7(5) . .
O8 S4 O6 Ag2 141.4(4) . .
O2 S4 O6 Ag2 3.2(5) . .
C34 S4 O6 Ag2 -107.8(4) . .
C41 Ag2 O6 S4 57.8(5) 7_655 .
O9 Ag2 O6 S4 -138.1(4) . .
Ag1 Ag2 O6 S4 -4.7(5) . .
Ag1 Ag2 O6 S4 -76.5(4) 7_655 .
C7 C3 C5 C18 0.8(8) . .
C7 C3 C5 S1 -173.9(4) . .
C41 S1 C5 C3 -17.7(5) . .
C11 S1 C5 C3 -130.0(4) . .
C41 S1 C5 C18 167.3(4) . .
C11 S1 C5 C18 55.1(5) . .
C23 C39 C40 C28 2.1(8) . .
S2 C39 C40 C28 -168.8(4) . .
C5 C3 C7 C16 0.3(9) . .
N1 S2 C8 C19 80.5(5) . .
C41 S2 C8 C19 -157.2(4) . .
C39 S2 C8 C19 -37.9(5) . .
N1 S2 C8 C24 -84.8(4) . .
C41 S2 C8 C24 37.5(5) . .
C39 S2 C8 C24 156.8(4) . .
C33 C2 C11 C30 -3.5(8) . .
C33 C2 C11 S1 -178.7(4) . .
C41 S1 C11 C2 -53.9(5) . .
C5 S1 C11 C2 61.1(5) . .
C41 S1 C11 C30 130.6(4) . .
C5 S1 C11 C30 -114.4(4) . .
O7 S3 O9 Ag2 78.8(4) . .
O5 S3 O9 Ag2 -59.6(4) . .
C22 S3 O9 Ag2 -169.3(3) . .
C41 Ag2 O9 S3 -12.5(5) 7_655 .
O6 Ag2 O9 S3 -177.4(4) . .
Ag1 Ag2 O9 S3 58.4(4) . .
Ag1 Ag2 O9 S3 39.2(3) 7_655 .
C3 C7 C16 C14 -1.2(10) . .
C18 C14 C16 C7 0.9(10) . .
C16 C14 C18 C5 0.2(9) . .
C3 C5 C18 C14 -1.1(9) . .
S1 C5 C18 C14 173.9(5) . .
C24 C8 C19 C21 -2.1(8) . .
S2 C8 C19 C21 -166.8(4) . .
C24 C38 C20 C21 0.6(9) . .
C38 C20 C21 C19 -0.7(9) . .
C8 C19 C21 C20 1.4(9) . .
O7 S3 C22 F6 63.3(5) . .
O5 S3 C22 F6 -175.0(5) . .
O9 S3 C22 F6 -56.8(5) . .
O7 S3 C22 F1 -57.2(5) . .
O5 S3 C22 F1 64.5(5) . .
O9 S3 C22 F1 -177.3(4) . .
O7 S3 C22 F2 -176.1(4) . .
O5 S3 C22 F2 -54.4(5) . .
O9 S3 C22 F2 63.8(5) . .
C40 C39 C23 C29 -1.0(8) . .
S2 C39 C23 C29 170.4(4) . .
C20 C38 C24 C8 -1.2(8) . .
C19 C8 C24 C38 2.0(8) . .
S2 C8 C24 C38 167.2(4) . .
C39 C40 C28 C31 -1.4(8) . .
C39 C23 C29 C31 -0.9(9) . .
C35 C26 C30 C11 1.6(10) . .
C2 C11 C30 C26 1.4(9) . .
S1 C11 C30 C26 176.9(5) . .
C23 C29 C31 C28 1.6(10) . .
C40 C28 C31 C29 -0.4(9) . .
C11 C2 C33 C35 2.6(9) . .
O8 S4 C34 F9 -57.0(6) . .
O2 S4 C34 F9 64.9(6) . .
O6 S4 C34 F9 -175.3(5) . .
O8 S4 C34 F7 62.2(6) . .
O2 S4 C34 F7 -175.9(5) . .
O6 S4 C34 F7 -56.1(6) . .
O8 S4 C34 F8 -177.1(5) . .
O2 S4 C34 F8 -55.2(6) . .
O6 S4 C34 F8 64.7(6) . .
C30 C26 C35 C33 -2.4(11) . .
C2 C33 C35 C26 0.3(11) . .
